data_4326876
loop_
_publ_author_name
'Magdalena Marszalek'
'Zhaofu Fei'
'Dun-Ru Zhu'
'Rosario Scopelliti'
'Paul J. Dyson'
'Shaik Mohammed Zakeeruddin'
'Michael Gr\"atzel'

_publ_contact_author_address
;
Laboratory of Organometallic and Medicinal Chemistry (LCOM)
Institute of Chemistry and Chemical Engineering (ISIC)
Swiss Federal Institute of Technology (EPFL)
CH-1015 Lausanne
Switzerland
;
_publ_contact_author_email paul.dyson@epfl.ch
_publ_contact_author_fax '(+)41 21 693 98 85'
_publ_contact_author_name 'Paul Dyson'
_publ_contact_author_phone '(+)41 21 693 98 54'
_publ_section_title
;
 Application of Ionic Liquids Containing Tricyanomethanide [C(CN)3]- or
 Tetracyanoborate [B(CN)4]- Anions in Dye-Sensitized Solar Cells
;
_journal_name_full 'Inorganic Chemistry'
_journal_page_first 11561
_journal_page_last 11567
_journal_paper_doi 10.1021/ic201513m
_journal_volume 50
_journal_year 2011
_chemical_formula_moiety 'C8 H18 N, C4 B N4'
_chemical_formula_sum 'C12 H18 B N5'
_chemical_formula_weight 243.12
_chemical_name_systematic
; 
 ? 
;
_space_group_IT_number 14
_symmetry_cell_setting monoclinic
_symmetry_space_group_name_Hall '-P 2ybc'
_symmetry_space_group_name_H-M 'P 1 21/c 1'
_atom_sites_solution_hydrogens geom
_atom_sites_solution_primary direct
_atom_sites_solution_secondary difmap
_audit_creation_method SHELXL-97
_cell_angle_alpha 90.00
_cell_angle_beta 94.74(3)
_cell_angle_gamma 90.00
_cell_formula_units_Z 4
_cell_length_a 8.5730(17)
_cell_length_b 16.777(3)
_cell_length_c 9.822(2)
_cell_measurement_reflns_used 98
_cell_measurement_temperature 140(2)
_cell_measurement_theta_max 20
_cell_measurement_theta_min 3
_cell_volume 1407.9(5)
_computing_cell_refinement 'Oxford Diffraction CrysAlis RED'
_computing_data_collection 'Oxford Diffraction CrysAlis CCD'
_computing_data_reduction 'Oxford Diffraction CrysAlis RED'
_computing_molecular_graphics 'Crystal Impact DIAMOND'
_computing_publication_material 'Bruker SHELXTL'
_computing_structure_refinement 'SHELXL-97 (Sheldrick, 1997)'
_computing_structure_solution 'SHELXS-97 (Sheldrick, 1990)'
_diffrn_ambient_temperature 140(2)
_diffrn_measured_fraction_theta_full 0.986
_diffrn_measured_fraction_theta_max 0.986
_diffrn_measurement_device_type 'Oxford Diffraction KM4/Sapphire CCD'
_diffrn_measurement_method '\w and \p scans'
_diffrn_radiation_monochromator graphite
_diffrn_radiation_source 'fine-focus sealed tube'
_diffrn_radiation_type MoK\a
_diffrn_radiation_wavelength 0.71073
_diffrn_reflns_av_R_equivalents 0.0000
_diffrn_reflns_av_sigmaI/netI 0.0813
_diffrn_reflns_limit_h_max 9
_diffrn_reflns_limit_h_min -9
_diffrn_reflns_limit_k_max 19
_diffrn_reflns_limit_k_min -19
_diffrn_reflns_limit_l_max 11
_diffrn_reflns_limit_l_min 0
_diffrn_reflns_number 2301
_diffrn_reflns_theta_full 24.50
_diffrn_reflns_theta_max 24.50
_diffrn_reflns_theta_min 2.38
_exptl_absorpt_coefficient_mu 0.072
_exptl_absorpt_correction_T_max 0.9878
_exptl_absorpt_correction_T_min 0.9773
_exptl_absorpt_correction_type multi-scan
_exptl_absorpt_process_details 'Absorption correction given as multi-scan'
_exptl_crystal_colour colourless
_exptl_crystal_density_diffrn 1.147
_exptl_crystal_description prismatic
_exptl_crystal_F_000 520
_exptl_crystal_size_max 0.32
_exptl_crystal_size_mid 0.22
_exptl_crystal_size_min 0.17
_refine_diff_density_max 0.225
_refine_diff_density_min -0.257
_refine_diff_density_rms 0.058
_refine_ls_extinction_coef 0.044(12)
_refine_ls_extinction_expression Fc^*^=kFc[1+0.001xFc^2^\l^3^/sin(2\q)]^-1/4^
_refine_ls_extinction_method SHELXL
_refine_ls_goodness_of_fit_ref 1.175
_refine_ls_hydrogen_treatment constr
_refine_ls_matrix_type full
_refine_ls_number_parameters 165
_refine_ls_number_reflns 2301
_refine_ls_number_restraints 0
_refine_ls_restrained_S_all 1.175
_refine_ls_R_factor_all 0.1225
_refine_ls_R_factor_gt 0.0796
_refine_ls_shift/su_max 0.000
_refine_ls_shift/su_mean 0.000
_refine_ls_structure_factor_coef Fsqd
_refine_ls_weighting_details 'calc w=1/[\s^2^(Fo^2^)+(0.1097P)^2^+0.1146P] where P=(Fo^2^+2Fc^2^)/3'
_refine_ls_weighting_scheme calc
_refine_ls_wR_factor_gt 0.2079
_refine_ls_wR_factor_ref 0.2315
_reflns_number_gt 1502
_reflns_number_total 2301
_reflns_threshold_expression >2sigma(I)
_cod_data_source_file ic201513m_si_001_2.cif
_cod_data_source_block 3b
_cod_original_sg_symbol_H-M 'P 21/c'
_cod_database_code 4326876

loop_
_symmetry_equiv_pos_as_xyz
'x, y, z'
'-x, y+1/2, -z+1/2'
'-x, -y, -z'
'x, -y-1/2, z-1/2'

loop_
_atom_site_label
_atom_site_type_symbol
_atom_site_fract_x
_atom_site_fract_y
_atom_site_fract_z
_atom_site_U_iso_or_equiv
_atom_site_adp_type
_atom_site_occupancy
_atom_site_symmetry_multiplicity
_atom_site_calc_flag
_atom_site_refinement_flags
N1 N 0.2562(3) 0.41436(17) 0.2032(3) 0.0409(8) Uani 1 1 d .
C1 C 0.3510(4) 0.4641(2) 0.3099(4) 0.0452(10) Uani 1 1 d .
H1A H 0.4450 0.4347 0.3476 0.054 Uiso 1 1 calc R
H1B H 0.3842 0.5150 0.2703 0.054 Uiso 1 1 calc R
C2 C 0.2395(5) 0.4790(2) 0.4200(4) 0.0482(11) Uani 1 1 d .
H2A H 0.2604 0.5315 0.4637 0.058 Uiso 1 1 calc R
H2B H 0.2512 0.4371 0.4912 0.058 Uiso 1 1 calc R
C3 C 0.0733(5) 0.4768(2) 0.3454(4) 0.0504(11) Uani 1 1 d .
H3A H 0.0066 0.4379 0.3895 0.060 Uiso 1 1 calc R
H3B H 0.0236 0.5300 0.3471 0.060 Uiso 1 1 calc R
C4 C 0.0957(5) 0.4515(2) 0.1980(4) 0.0454(10) Uani 1 1 d .
H4A H 0.0145 0.4126 0.1650 0.054 Uiso 1 1 calc R
H4B H 0.0893 0.4983 0.1364 0.054 Uiso 1 1 calc R
C5 C 0.3261(4) 0.4195(2) 0.0677(4) 0.0426(10) Uani 1 1 d .
H5A H 0.4338 0.3979 0.0790 0.051 Uiso 1 1 calc R
H5B H 0.3337 0.4764 0.0424 0.051 Uiso 1 1 calc R
C6 C 0.2369(5) 0.3758(2) -0.0488(4) 0.0483(10) Uani 1 1 d .
H6A H 0.1260 0.3929 -0.0558 0.058 Uiso 1 1 calc R
H6B H 0.2403 0.3178 -0.0307 0.058 Uiso 1 1 calc R
C7 C 0.3078(5) 0.3931(3) -0.1831(4) 0.0574(12) Uani 1 1 d .
H7A H 0.3041 0.4505 -0.2011 0.086 Uiso 1 1 calc R
H7B H 0.2482 0.3648 -0.2576 0.086 Uiso 1 1 calc R
H7C H 0.4169 0.3750 -0.1768 0.086 Uiso 1 1 calc R
C8 C 0.2502(5) 0.3293(2) 0.2519(4) 0.0491(11) Uani 1 1 d .
H8A H 0.1807 0.2983 0.1878 0.074 Uiso 1 1 calc R
H8B H 0.2105 0.3280 0.3426 0.074 Uiso 1 1 calc R
H8C H 0.3556 0.3063 0.2570 0.074 Uiso 1 1 calc R
B1 B 0.2497(5) 0.7717(3) -0.1900(5) 0.0437(11) Uani 1 1 d .
N2 N 0.2760(4) 0.6158(2) -0.2724(4) 0.0552(10) Uani 1 1 d .
N3 N -0.0049(4) 0.8006(2) -0.0476(4) 0.0556(10) Uani 1 1 d .
N4 N 0.5192(4) 0.8073(2) -0.0326(4) 0.0631(11) Uani 1 1 d .
N5 N 0.2296(5) 0.8708(2) -0.4136(4) 0.0619(11) Uani 1 1 d .
C9 C 0.2618(4) 0.6810(2) -0.2384(4) 0.0442(10) Uani 1 1 d .
C10 C 0.1017(5) 0.7869(2) -0.1061(4) 0.0439(10) Uani 1 1 d .
C11 C 0.4058(5) 0.7921(2) -0.0970(4) 0.0484(11) Uani 1 1 d .
C12 C 0.2375(5) 0.8282(2) -0.3210(5) 0.0479(10) Uani 1 1 d .

loop_
_atom_site_aniso_label
_atom_site_aniso_U_11
_atom_site_aniso_U_22
_atom_site_aniso_U_33
_atom_site_aniso_U_23
_atom_site_aniso_U_13
_atom_site_aniso_U_12
N1 0.0394(19) 0.0379(17) 0.0456(18) -0.0006(14) 0.0055(15) 0.0007(14)
C1 0.044(2) 0.044(2) 0.048(2) -0.0040(17) 0.0064(19) -0.0032(18)
C2 0.047(3) 0.051(2) 0.047(2) -0.0033(18) 0.005(2) -0.001(2)
C3 0.043(2) 0.053(2) 0.056(3) -0.005(2) 0.011(2) 0.0025(19)
C4 0.041(2) 0.049(2) 0.047(2) 0.0015(18) 0.0087(19) 0.0050(18)
C5 0.040(2) 0.046(2) 0.043(2) 0.0038(17) 0.0110(18) 0.0011(18)
C6 0.052(3) 0.048(2) 0.045(2) -0.0005(18) 0.008(2) -0.0014(19)
C7 0.067(3) 0.056(3) 0.049(3) -0.0030(19) 0.007(2) -0.001(2)
C8 0.061(3) 0.040(2) 0.046(2) 0.0024(17) 0.003(2) -0.0020(19)
B1 0.044(3) 0.038(2) 0.049(3) -0.0001(19) 0.004(2) -0.002(2)
N2 0.051(2) 0.052(2) 0.063(2) -0.0045(18) 0.0096(18) 0.0003(18)
N3 0.049(2) 0.057(2) 0.062(2) -0.0038(17) 0.0142(19) 0.0016(17)
N4 0.052(2) 0.079(3) 0.059(2) -0.0084(19) 0.007(2) -0.009(2)
N5 0.080(3) 0.052(2) 0.054(2) -0.0035(18) 0.008(2) -0.0020(19)
C9 0.040(2) 0.048(2) 0.046(2) 0.0010(18) 0.0059(18) -0.0043(19)
C10 0.042(2) 0.039(2) 0.051(2) -0.0016(17) 0.003(2) -0.0037(18)
C11 0.047(3) 0.050(2) 0.050(3) -0.0023(19) 0.011(2) -0.005(2)
C12 0.046(2) 0.044(2) 0.054(3) -0.007(2) 0.008(2) -0.0045(19)

loop_
_atom_type_symbol
_atom_type_description
_atom_type_scat_dispersion_real
_atom_type_scat_dispersion_imag
_atom_type_scat_source
C C 0.0033 0.0016 'International Tables Vol C Tables 4.2.6.8 and 6.1.1.4'
H H 0.0000 0.0000 'International Tables Vol C Tables 4.2.6.8 and 6.1.1.4'
B B 0.0013 0.0007 'International Tables Vol C Tables 4.2.6.8 and 6.1.1.4'
N N 0.0061 0.0033 'International Tables Vol C Tables 4.2.6.8 and 6.1.1.4'

loop_
_geom_angle_atom_site_label_1
_geom_angle_atom_site_label_2
_geom_angle_atom_site_label_3
_geom_angle
C5 N1 C4 112.1(3)
C5 N1 C8 111.1(3)
C4 N1 C8 110.3(3)
C5 N1 C1 110.4(3)
C4 N1 C1 103.3(3)
C8 N1 C1 109.3(3)
C2 C1 N1 104.4(3)
C2 C1 H1A 110.9
N1 C1 H1A 110.9
C2 C1 H1B 110.9
N1 C1 H1B 110.9
H1A C1 H1B 108.9
C1 C2 C3 105.5(3)
C1 C2 H2A 110.6
C3 C2 H2A 110.6
C1 C2 H2B 110.6
C3 C2 H2B 110.6
H2A C2 H2B 108.8
C4 C3 C2 105.7(3)
C4 C3 H3A 110.6
C2 C3 H3A 110.6
C4 C3 H3B 110.6
C2 C3 H3B 110.6
H3A C3 H3B 108.7
N1 C4 C3 105.5(3)
N1 C4 H4A 110.6
C3 C4 H4A 110.6
N1 C4 H4B 110.6
C3 C4 H4B 110.6
H4A C4 H4B 108.8
N1 C5 C6 115.3(3)
N1 C5 H5A 108.4
C6 C5 H5A 108.4
N1 C5 H5B 108.4
C6 C5 H5B 108.4
H5A C5 H5B 107.5
C5 C6 C7 110.5(3)
C5 C6 H6A 109.6
C7 C6 H6A 109.6
C5 C6 H6B 109.6
C7 C6 H6B 109.6
H6A C6 H6B 108.1
C6 C7 H7A 109.5
C6 C7 H7B 109.5
H7A C7 H7B 109.5
C6 C7 H7C 109.5
H7A C7 H7C 109.5
H7B C7 H7C 109.5
N1 C8 H8A 109.5
N1 C8 H8B 109.5
H8A C8 H8B 109.5
N1 C8 H8C 109.5
H8A C8 H8C 109.5
H8B C8 H8C 109.5
C10 B1 C11 109.7(3)
C10 B1 C12 108.7(3)
C11 B1 C12 109.3(3)
C10 B1 C9 112.4(3)
C11 B1 C9 107.7(3)
C12 B1 C9 109.1(3)
N2 C9 B1 177.6(4)
N3 C10 B1 177.5(4)
N4 C11 B1 178.6(4)
N5 C12 B1 178.2(4)

loop_
_geom_bond_atom_site_label_1
_geom_bond_atom_site_label_2
_geom_bond_distance
N1 C5 1.506(4)
N1 C4 1.508(5)
N1 C8 1.508(5)
N1 C1 1.522(5)
C1 C2 1.521(5)
C1 H1A 0.9900
C1 H1B 0.9900
C2 C3 1.548(6)
C2 H2A 0.9900
C2 H2B 0.9900
C3 C4 1.536(5)
C3 H3A 0.9900
C3 H3B 0.9900
C4 H4A 0.9900
C4 H4B 0.9900
C5 C6 1.513(5)
C5 H5A 0.9900
C5 H5B 0.9900
C6 C7 1.525(5)
C6 H6A 0.9900
C6 H6B 0.9900
C7 H7A 0.9800
C7 H7B 0.9800
C7 H7C 0.9800
C8 H8A 0.9800
C8 H8B 0.9800
C8 H8C 0.9800
B1 C10 1.590(6)
B1 C11 1.594(7)
B1 C12 1.595(6)
B1 C9 1.599(6)
N2 C9 1.153(5)
N3 C10 1.143(5)
N4 C11 1.144(5)
N5 C12 1.154(5)

loop_
_geom_torsion_atom_site_label_1
_geom_torsion_atom_site_label_2
_geom_torsion_atom_site_label_3
_geom_torsion_atom_site_label_4
_geom_torsion
C5 N1 C1 C2 159.6(3)
C4 N1 C1 C2 39.6(3)
C8 N1 C1 C2 -77.9(4)
N1 C1 C2 C3 -28.0(4)
C1 C2 C3 C4 6.1(4)
C5 N1 C4 C3 -154.6(3)
C8 N1 C4 C3 81.0(4)
C1 N1 C4 C3 -35.7(4)
C2 C3 C4 N1 18.4(4)
C4 N1 C5 C6 -62.4(4)
C8 N1 C5 C6 61.6(4)
C1 N1 C5 C6 -176.9(3)
N1 C5 C6 C7 173.5(3)

loop_
_cod_related_entry_id
_cod_related_entry_database
_cod_related_entry_code
1 ChemSpider 30661185
